data_4124556
loop_
_publ_author_name
'Nguyen, Andy I.'
'Ziegler, Micah S.'
'O\~na-Burgos, Pascual'
'Sturzbecher-Hohne, Manuel'
'Kim, Wooyul'
'Bellone, Donatela E.'
'Tilley, T. Don'

_publ_section_title
;
 Mechanistic Investigations of Water Oxidation by a Molecular Cobalt Oxide
 Analogue: Evidence for a Highly Oxidized Intermediate and Exclusive
 Terminal Oxo Participation.
;
_journal_issue 40
_journal_name_full 'Journal of the American Chemical Society'
_journal_page_first 12865
_journal_page_last 12872
_journal_paper_doi 10.1021/jacs.5b08396
_journal_volume 137
_journal_year 2015
_chemical_formula_sum 'C21.5 H26 Co2 N4 O7.5 S0.5'
_chemical_formula_weight 594.35
_chemical_name_systematic
;
 ?
;
_space_group_crystal_system triclinic
_space_group_IT_number 2
_space_group_name_Hall '-P 1'
_space_group_name_H-M_alt 'P -1'
_symmetry_space_group_name_Hall '-P 1'
_symmetry_space_group_name_H-M 'P -1'
_atom_sites_solution_hydrogens mixed
_audit_creation_method SHELXL-2013
_cell_angle_alpha 95.165(2)
_cell_angle_beta 94.724(2)
_cell_angle_gamma 105.613(2)
_cell_formula_units_Z 4
_cell_length_a 10.1252(4)
_cell_length_b 12.4170(5)
_cell_length_c 20.7108(8)
_cell_measurement_reflns_used 9410
_cell_measurement_temperature 100(2)
_cell_measurement_theta_max 25.26
_cell_measurement_theta_min 2.22
_cell_volume 2482.13(17)
_computing_cell_refinement 'Bruker SAINT'
_computing_data_collection 'Bruker APEX2'
_computing_data_reduction 'Bruker SAINT'
_computing_molecular_graphics 'Bruker SHELXTL'
_computing_publication_material 'Bruker SHELXTL'
_computing_structure_refinement 'SHELXL-2013 (Sheldrick, 2013)'
_computing_structure_solution 'SHELXS-97 (Sheldrick 2008)'
_diffrn_ambient_temperature 100(2)
_diffrn_detector_area_resol_mean 8.366
_diffrn_measured_fraction_theta_full 1.000
_diffrn_measured_fraction_theta_max 0.996
_diffrn_measurement_device_type 'Bruker APEX-II CCD'
_diffrn_measurement_method '\f and \w scans'
_diffrn_radiation_type MoK\a
_diffrn_radiation_wavelength 0.71073
_diffrn_reflns_av_R_equivalents 0.0353
_diffrn_reflns_av_unetI/netI 0.0284
_diffrn_reflns_Laue_measured_fraction_full 1.000
_diffrn_reflns_Laue_measured_fraction_max 0.996
_diffrn_reflns_limit_h_max 11
_diffrn_reflns_limit_h_min -12
_diffrn_reflns_limit_k_max 14
_diffrn_reflns_limit_k_min -14
_diffrn_reflns_limit_l_max 24
_diffrn_reflns_limit_l_min -24
_diffrn_reflns_number 47938
_diffrn_reflns_point_group_measured_fraction_full 1.000
_diffrn_reflns_point_group_measured_fraction_max 0.996
_diffrn_reflns_theta_full 25.000
_diffrn_reflns_theta_max 25.314
_diffrn_reflns_theta_min 1.715
_diffrn_source 'fine-focused sealed tube'
_exptl_absorpt_coefficient_mu 1.430
_exptl_absorpt_correction_type multi-scan
_exptl_absorpt_process_details SADABS
_exptl_crystal_colour black
_exptl_crystal_density_diffrn 1.590
_exptl_crystal_description block
_exptl_crystal_F_000 1220
_exptl_crystal_size_max .001
_exptl_crystal_size_mid .001
_exptl_crystal_size_min .001
_exptl_transmission_factor_max 0.7452
_exptl_transmission_factor_min 0.6669
_refine_diff_density_max 0.863
_refine_diff_density_min -0.810
_refine_diff_density_rms 0.077
_refine_ls_extinction_method none
_refine_ls_goodness_of_fit_ref 1.023
_refine_ls_hydrogen_treatment mixed
_refine_ls_matrix_type full
_refine_ls_number_parameters 685
_refine_ls_number_reflns 9014
_refine_ls_number_restraints 6
_refine_ls_restrained_S_all 1.023
_refine_ls_R_factor_all 0.0402
_refine_ls_R_factor_gt 0.0322
_refine_ls_shift/su_max 0.011
_refine_ls_shift/su_mean 0.000
_refine_ls_structure_factor_coef Fsqd
_refine_ls_weighting_details 'w=1/[\s^2^(Fo^2^)+(0.0405P)^2^+3.7817P] where P=(Fo^2^+2Fc^2^)/3'
_refine_ls_weighting_scheme calc
_refine_ls_wR_factor_gt 0.0808
_refine_ls_wR_factor_ref 0.0858
_reflns_Friedel_coverage 0.000
_reflns_number_gt 7760
_reflns_number_total 9014
_reflns_threshold_expression 'I > 2\s(I)'
_cod_data_source_file ja5b08396_si_004.cif
_cod_data_source_block shelx
_cod_depositor_comments 'Adding full bibliography for 4124554--4124556.cif.'
_cod_original_formula_sum 'C21.50 H26 Co2 N4 O7.50 S0.50'
_cod_database_code 4124556
_shelx_space_group_comment
;
The symmetry employed for this shelxl refinement is uniquely defined
by the following loop, which should always be used as a source of
symmetry information in preference to the above space-group names.
They are only intended as comments.
;
_shelx_estimated_absorpt_t_min 0.329
_shelx_estimated_absorpt_t_max 0.329
_shelxl_version_number 2013-4

loop_
_space_group_symop_operation_xyz
'x, y, z'
'-x, -y, -z'

loop_
_atom_site_label
_atom_site_type_symbol
_atom_site_fract_x
_atom_site_fract_y
_atom_site_fract_z
_atom_site_U_iso_or_equiv
_atom_site_adp_type
_atom_site_occupancy
_atom_site_site_symmetry_order
_atom_site_calc_flag
_atom_site_refinement_flags_posn
_atom_site_refinement_flags_adp
_atom_site_refinement_flags_occupancy
_atom_site_disorder_assembly
_atom_site_disorder_group
C1 C 0.9303(3) 0.9414(2) 0.17569(13) 0.0154(5) Uani 1 1 d . . . . .
C2 C 1.0046(3) 1.0339(2) 0.13802(14) 0.0236(6) Uani 1 1 d . . . . .
H2A H 0.9372 1.0651 0.1152 0.035 Uiso 1 1 calc R U . . .
H2B H 1.0552 1.0031 0.1062 0.035 Uiso 1 1 calc R U . . .
H2C H 1.0695 1.0936 0.1683 0.035 Uiso 1 1 calc R U . . .
C3 C 0.9459(3) 0.8210(2) 0.39878(12) 0.0128(5) Uani 1 1 d . . . . .
C4 C 1.0344(3) 0.8580(2) 0.46309(13) 0.0187(6) Uani 1 1 d . . . . .
H4A H 1.1095 0.9252 0.4593 0.028 Uiso 1 1 calc R U . . .
H4B H 1.0733 0.7974 0.4752 0.028 Uiso 1 1 calc R U . . .
H4C H 0.9782 0.8754 0.4967 0.028 Uiso 1 1 calc R U . . .
C5 C 0.5043(3) 0.6464(2) 0.10874(12) 0.0143(5) Uani 1 1 d . . . . .
C6 C 0.4084(3) 0.6075(3) 0.04686(13) 0.0261(7) Uani 1 1 d . . . . .
H6A H 0.4614 0.6190 0.0093 0.039 Uiso 1 1 calc R U . . .
H6B H 0.3405 0.6507 0.0451 0.039 Uiso 1 1 calc R U . . .
H6C H 0.3606 0.5273 0.0457 0.039 Uiso 1 1 calc R U . . .
C7 C 0.5124(3) 0.5260(2) 0.33269(13) 0.0160(6) Uani 1 1 d . . . . .
C8 C 0.4199(3) 0.4420(3) 0.36871(17) 0.0350(8) Uani 1 1 d . . . . .
H8A H 0.3545 0.4763 0.3889 0.052 Uiso 1 1 calc R U . . .
H8B H 0.4758 0.4185 0.4027 0.052 Uiso 1 1 calc R U . . .
H8C H 0.3690 0.3762 0.3381 0.052 Uiso 1 1 calc R U . . .
C9 C 0.7065(3) 1.0065(2) 0.37909(13) 0.0211(6) Uani 1 1 d . . . . .
H9 H 0.7379 0.9636 0.4096 0.025 Uiso 1 1 calc R U . . .
C10 C 0.6497(3) 1.0899(3) 0.40186(15) 0.0284(7) Uani 1 1 d . . . . .
H10 H 0.6421 1.1041 0.4471 0.034 Uiso 1 1 calc R U . . .
C11 C 0.6039(3) 1.1523(2) 0.35767(15) 0.0283(7) Uani 1 1 d . . . . .
H11 H 0.5644 1.2102 0.3720 0.034 Uiso 1 1 calc R U . . .
C12 C 0.6164(3) 1.1292(2) 0.29241(15) 0.0249(7) Uani 1 1 d . . . . .
H12 H 0.5859 1.1713 0.2611 0.030 Uiso 1 1 calc R U . . .
C13 C 0.6739(3) 1.0442(2) 0.27325(13) 0.0184(6) Uani 1 1 d . . . . .
H13 H 0.6815 1.0280 0.2282 0.022 Uiso 1 1 calc R U . . .
C14 C 1.0174(3) 0.6531(2) 0.15523(13) 0.0176(6) Uani 1 1 d . . . . .
H14 H 1.0592 0.7211 0.1830 0.021 Uiso 1 1 calc R U . . .
C15 C 1.1005(3) 0.5897(2) 0.13235(13) 0.0202(6) Uani 1 1 d . . . . .
H15 H 1.1974 0.6131 0.1446 0.024 Uiso 1 1 calc R U . . .
C16 C 1.0401(3) 0.4919(2) 0.09137(13) 0.0218(6) Uani 1 1 d . . . . .
H16 H 1.0947 0.4465 0.0750 0.026 Uiso 1 1 calc R U . . .
C17 C 0.8985(3) 0.4607(2) 0.07436(13) 0.0196(6) Uani 1 1 d . . . . .
H17 H 0.8550 0.3941 0.0457 0.023 Uiso 1 1 calc R U . . .
C18 C 0.8216(3) 0.5275(2) 0.09961(12) 0.0156(5) Uani 1 1 d . . . . .
H18 H 0.7245 0.5057 0.0882 0.019 Uiso 1 1 calc R U . . .
C19 C 0.8328(3) 0.4355(2) 0.26509(13) 0.0182(6) Uani 1 1 d . . . . .
H19 H 0.7352 0.4067 0.2591 0.022 Uiso 1 1 calc R U . . .
C20 C 0.9125(3) 0.3658(2) 0.24728(14) 0.0242(6) Uani 1 1 d . . . . .
H20 H 0.8697 0.2904 0.2287 0.029 Uiso 1 1 calc R U . . .
C21 C 1.0545(3) 0.4061(2) 0.25659(14) 0.0238(6) Uani 1 1 d . . . . .
H21 H 1.1108 0.3599 0.2432 0.029 Uiso 1 1 calc R U . . .
C22 C 1.1130(3) 0.5148(2) 0.28569(14) 0.0235(6) Uani 1 1 d . . . . .
H22 H 1.2104 0.5440 0.2944 0.028 Uiso 1 1 calc R U . . .
C23 C 1.0280(3) 0.5805(2) 0.30190(13) 0.0188(6) Uani 1 1 d . . . . .
H23 H 1.0688 0.6555 0.3218 0.023 Uiso 1 1 calc R U . . .
C24 C 0.3968(3) 0.7936(2) 0.33311(13) 0.0191(6) Uani 1 1 d . . . . .
H24 H 0.4363 0.7567 0.3646 0.023 Uiso 1 1 calc R U . . .
C25 C 0.3048(3) 0.8518(2) 0.35157(15) 0.0247(7) Uani 1 1 d . . . . .
H25 H 0.2821 0.8554 0.3952 0.030 Uiso 1 1 calc R U . . .
C26 C 0.2466(3) 0.9043(2) 0.30615(15) 0.0254(7) Uani 1 1 d . . . . .
H26 H 0.1818 0.9437 0.3176 0.030 Uiso 1 1 calc R U . . .
C27 C 0.2839(3) 0.8989(2) 0.24362(14) 0.0225(6) Uani 1 1 d . . . . .
H27 H 0.2454 0.9350 0.2114 0.027 Uiso 1 1 calc R U . . .
C28 C 0.3779(3) 0.8406(2) 0.22823(13) 0.0173(6) Uani 1 1 d . . . . .
H28 H 0.4045 0.8384 0.1853 0.021 Uiso 1 1 calc R U . . .
C29 C 0.4776(3) 0.2101(2) 0.13400(13) 0.0197(6) Uani 1 1 d . . . . .
C30 C 0.6121(3) 0.2234(2) 0.11935(14) 0.0213(6) Uani 1 1 d . . . . .
H30 H 0.6769 0.2958 0.1261 0.026 Uiso 1 1 calc R U . . .
C31 C 0.6514(3) 0.1309(2) 0.09491(14) 0.0237(6) Uani 1 1 d . . . . .
H31 H 0.7434 0.1407 0.0848 0.028 Uiso 1 1 calc R U . . .
C32 C 0.5596(3) 0.0240(2) 0.08480(13) 0.0229(6) Uani 1 1 d . . . . .
C33 C 0.4247(3) 0.0128(2) 0.09830(14) 0.0250(7) Uani 1 1 d . . . . .
H33 H 0.3593 -0.0592 0.0905 0.030 Uiso 1 1 calc R U . . .
C34 C 0.3837(3) 0.1047(2) 0.12295(14) 0.0239(6) Uani 1 1 d . . . . .
H34 H 0.2912 0.0952 0.1322 0.029 Uiso 1 1 calc R U . . .
C35 C 0.6055(4) -0.0766(3) 0.06089(16) 0.0345(8) Uani 1 1 d . . . . .
H35A H 0.6812 -0.0531 0.0341 0.052 Uiso 1 1 calc R U . . .
H35B H 0.5280 -0.1325 0.0347 0.052 Uiso 1 1 calc R U . . .
H35C H 0.6371 -0.1098 0.0983 0.052 Uiso 1 1 calc R U . . .
C50 C 0.6576(3) 0.8139(3) 0.51448(15) 0.0326(8) Uani 1 1 d . . . . .
C51 C 0.6297(3) 0.7063(3) 0.47565(15) 0.0315(7) Uani 1 1 d . . . . .
H51A H 0.6477 0.7178 0.4307 0.047 Uiso 1 1 calc R U . . .
H51B H 0.5328 0.6643 0.4762 0.047 Uiso 1 1 calc R U . . .
H51C H 0.6894 0.6635 0.4937 0.047 Uiso 1 1 calc R U . . .
C52 C 1.0914(5) 1.2555(4) 0.3842(3) 0.0658(17) Uani 1 1 d . . . . .
C53 C 1.1022(10) 1.1683(4) 0.3340(3) 0.160(4) Uani 1 1 d . . . . .
H53A H 1.1895 1.1937 0.3152 0.240 Uiso 1 1 calc R U . . .
H53B H 1.0250 1.1539 0.2996 0.240 Uiso 1 1 calc R U . . .
H53C H 1.0995 1.0989 0.3536 0.240 Uiso 1 1 calc R U . . .
C54 C 0.7764(3) 0.3905(3) 0.49515(15) 0.0301(7) Uani 1 1 d . . . . .
C55 C 0.8427(4) 0.4605(4) 0.4481(2) 0.0505(11) Uani 1 1 d . . . . .
H55A H 0.9191 0.4335 0.4336 0.076 Uiso 1 1 calc R U . . .
H55B H 0.8783 0.5386 0.4684 0.076 Uiso 1 1 calc R U . . .
H55C H 0.7755 0.4566 0.4105 0.076 Uiso 1 1 calc R U . . .
C56 C 0.9953(4) 0.7900(3) 0.00731(15) 0.0308(7) Uani 1 1 d . . . . .
C57 C 0.8503(4) 0.7750(3) -0.01050(15) 0.0366(8) Uani 1 1 d . . . . .
H57A H 0.8252 0.7414 -0.0560 0.055 Uiso 1 1 calc R U . . .
H57B H 0.8307 0.8482 -0.0054 0.055 Uiso 1 1 calc R U . . .
H57C H 0.7965 0.7251 0.0178 0.055 Uiso 1 1 calc R U . . .
N1 N 0.7194(2) 0.98355(17) 0.31591(10) 0.0139(5) Uani 1 1 d . . . . .
N2 N 0.8802(2) 0.62280(18) 0.13998(10) 0.0127(4) Uani 1 1 d . . . . .
N3 N 0.8898(2) 0.54337(17) 0.29079(10) 0.0135(5) Uani 1 1 d . . . . .
N4 N 0.4322(2) 0.78736(17) 0.27195(10) 0.0134(4) Uani 1 1 d . . . . .
N50 N 0.6813(4) 0.8993(3) 0.54450(18) 0.0593(10) Uani 1 1 d . . . . .
N51 N 1.0928(4) 1.3242(4) 0.4221(2) 0.0687(12) Uani 1 1 d . . . . .
N52 N 0.7241(3) 0.3346(3) 0.53092(15) 0.0448(8) Uani 1 1 d . . . . .
N53 N 1.1097(4) 0.7998(3) 0.02056(16) 0.0491(8) Uani 1 1 d . . . . .
O1 O 0.88312(17) 0.75352(14) 0.25725(8) 0.0106(4) Uani 1 1 d . . . . .
O2 O 0.67328(18) 0.81185(14) 0.21226(8) 0.0115(4) Uani 1 1 d . . . . .
O3 O 0.67774(18) 0.75232(14) 0.32138(8) 0.0116(4) Uani 1 1 d . . . . .
O4 O 0.6690(2) 0.60698(17) 0.22413(9) 0.0112(4) Uani 1 1 d . . . . .
O5 O 0.92065(18) 0.96809(14) 0.23503(8) 0.0146(4) Uani 1 1 d . . . . .
O6 O 0.88243(19) 0.84507(14) 0.14270(8) 0.0149(4) Uani 1 1 d . . . . .
O7 O 0.92976(18) 0.89769(14) 0.36517(8) 0.0134(4) Uani 1 1 d . . . . .
O8 O 0.89332(18) 0.71507(14) 0.38463(8) 0.0134(4) Uani 1 1 d . . . . .
O9 O 0.63230(18) 0.67186(14) 0.10280(8) 0.0128(4) Uani 1 1 d . . . . .
O10 O 0.44773(18) 0.64845(14) 0.16142(8) 0.0128(4) Uani 1 1 d . . . . .
O11 O 0.64181(18) 0.54120(15) 0.34605(8) 0.0147(4) Uani 1 1 d . . . . .
O12 O 0.45343(18) 0.57586(14) 0.29385(8) 0.0136(4) Uani 1 1 d . . . . .
Co1 Co 0.80214(4) 0.86510(3) 0.28579(2) 0.01041(9) Uani 1 1 d . . . . .
Co2 Co 0.77268(3) 0.71830(3) 0.17727(2) 0.00993(9) Uani 1 1 d . . . . .
Co3 Co 0.77851(3) 0.64866(3) 0.30601(2) 0.00995(9) Uani 1 1 d . . . . .
Co4 Co 0.55212(3) 0.69763(3) 0.24761(2) 0.00984(9) Uani 1 1 d . . . . .
S1 S 0.43338(12) 0.32410(9) 0.17789(10) 0.0179(3) Uani 0.718(4) 1 d . . P A 1
O13 O 0.5215(3) 0.4245(2) 0.15430(14) 0.0231(8) Uani 0.718(4) 1 d . . P A 1
O14 O 0.4736(3) 0.3206(2) 0.24691(13) 0.0271(8) Uani 0.718(4) 1 d . . P A 1
O15 O 0.2885(18) 0.3061(15) 0.1642(7) 0.032(2) Uani 0.718(4) 1 d . . P A 1
S1A S 0.4222(4) 0.3326(3) 0.1528(2) 0.0206(10) Uiso 0.282(4) 1 d . . P A 2
O13A O 0.5315(7) 0.3948(5) 0.2048(3) 0.0152(18) Uani 0.282(4) 1 d . U P A 2
O14A O 0.4181(9) 0.3908(6) 0.0979(4) 0.034(2) Uani 0.282(4) 1 d . . P A 2
O15A O 0.289(5) 0.289(4) 0.175(2) 0.065(11) Uani 0.282(4) 1 d . . P A 2
H1 H 0.634(4) 0.557(3) 0.210(2) 0.049(14) Uiso 1 1 d . . . . .

loop_
_atom_site_aniso_label
_atom_site_aniso_U_11
_atom_site_aniso_U_22
_atom_site_aniso_U_33
_atom_site_aniso_U_23
_atom_site_aniso_U_13
_atom_site_aniso_U_12
C1 0.0080(14) 0.0180(13) 0.0211(14) 0.0048(11) 0.0026(11) 0.0043(11)
C2 0.0210(16) 0.0228(14) 0.0250(15) 0.0073(12) 0.0056(13) 0.0001(12)
C3 0.0060(13) 0.0191(13) 0.0125(12) -0.0018(10) 0.0028(10) 0.0028(11)
C4 0.0164(15) 0.0212(14) 0.0169(13) 0.0003(11) -0.0013(11) 0.0042(12)
C5 0.0143(15) 0.0134(12) 0.0160(13) 0.0004(10) 0.0005(11) 0.0059(11)
C6 0.0160(16) 0.0425(18) 0.0159(14) -0.0040(13) 0.0002(12) 0.0045(14)
C7 0.0139(15) 0.0166(13) 0.0167(13) 0.0008(10) 0.0038(11) 0.0028(11)
C8 0.0197(18) 0.0428(19) 0.046(2) 0.0296(16) 0.0066(15) 0.0060(15)
C9 0.0229(16) 0.0245(14) 0.0165(14) -0.0006(11) 0.0001(12) 0.0091(13)
C10 0.0312(19) 0.0337(17) 0.0229(15) -0.0058(13) 0.0029(13) 0.0163(15)
C11 0.0264(18) 0.0228(15) 0.0373(18) -0.0072(13) 0.0018(14) 0.0134(13)
C12 0.0231(17) 0.0213(14) 0.0318(16) 0.0026(12) -0.0009(13) 0.0097(13)
C13 0.0173(15) 0.0184(13) 0.0188(14) 0.0015(11) 0.0004(11) 0.0044(12)
C14 0.0121(15) 0.0223(14) 0.0148(13) -0.0019(11) 0.0003(11) 0.0005(11)
C15 0.0105(14) 0.0301(15) 0.0198(14) 0.0005(12) 0.0021(11) 0.0061(12)
C16 0.0210(16) 0.0274(15) 0.0208(14) 0.0003(12) 0.0067(12) 0.0130(13)
C17 0.0184(16) 0.0211(14) 0.0182(14) -0.0037(11) 0.0015(12) 0.0059(12)
C18 0.0120(14) 0.0195(13) 0.0142(13) -0.0003(10) 0.0006(11) 0.0032(11)
C19 0.0163(15) 0.0159(13) 0.0209(14) 0.0005(11) -0.0032(11) 0.0041(11)
C20 0.0287(18) 0.0190(14) 0.0256(15) -0.0015(12) -0.0015(13) 0.0103(13)
C21 0.0293(18) 0.0260(15) 0.0230(15) 0.0053(12) 0.0048(13) 0.0181(14)
C22 0.0149(15) 0.0295(16) 0.0311(16) 0.0119(13) 0.0053(13) 0.0110(13)
C23 0.0146(15) 0.0185(13) 0.0238(14) 0.0049(11) 0.0016(12) 0.0047(12)
C24 0.0183(16) 0.0215(14) 0.0181(14) 0.0031(11) 0.0035(11) 0.0061(12)
C25 0.0245(17) 0.0268(15) 0.0257(15) 0.0002(12) 0.0129(13) 0.0098(13)
C26 0.0171(16) 0.0245(15) 0.0377(17) 0.0016(13) 0.0093(13) 0.0100(13)
C27 0.0170(16) 0.0241(15) 0.0290(16) 0.0025(12) 0.0016(12) 0.0108(12)
C28 0.0149(15) 0.0190(13) 0.0174(13) 0.0004(11) 0.0000(11) 0.0049(11)
C29 0.0197(16) 0.0165(13) 0.0227(14) -0.0001(11) 0.0014(12) 0.0057(12)
C30 0.0173(16) 0.0194(14) 0.0259(15) 0.0025(11) 0.0035(12) 0.0025(12)
C31 0.0212(16) 0.0312(16) 0.0224(15) 0.0041(12) 0.0049(12) 0.0126(13)
C32 0.0362(19) 0.0219(14) 0.0139(13) 0.0031(11) -0.0003(12) 0.0142(14)
C33 0.0299(18) 0.0147(13) 0.0272(15) 0.0025(11) -0.0033(13) 0.0027(13)
C34 0.0177(16) 0.0206(14) 0.0320(16) 0.0027(12) 0.0034(13) 0.0026(12)
C35 0.050(2) 0.0324(17) 0.0275(17) 0.0001(14) -0.0011(15) 0.0252(17)
C50 0.0232(18) 0.047(2) 0.0268(17) 0.0014(15) 0.0125(14) 0.0055(15)
C51 0.0273(18) 0.0436(19) 0.0235(16) 0.0033(14) 0.0037(14) 0.0100(15)
C52 0.057(3) 0.041(2) 0.069(3) 0.038(2) -0.047(3) -0.032(2)
C53 0.329(11) 0.019(2) 0.083(4) -0.006(2) -0.124(6) 0.011(4)
C54 0.0290(19) 0.0377(18) 0.0280(17) 0.0055(14) 0.0000(14) 0.0173(15)
C55 0.030(2) 0.076(3) 0.056(2) 0.042(2) 0.0054(18) 0.022(2)
C56 0.038(2) 0.0312(17) 0.0242(16) 0.0016(13) 0.0129(15) 0.0093(16)
C57 0.038(2) 0.054(2) 0.0221(16) 0.0038(15) 0.0073(15) 0.0177(17)
N1 0.0113(12) 0.0135(10) 0.0151(11) -0.0008(8) 0.0006(9) 0.0015(9)
N2 0.0093(12) 0.0175(11) 0.0111(10) 0.0020(8) 0.0021(9) 0.0031(9)
N3 0.0115(12) 0.0150(11) 0.0143(11) 0.0045(8) 0.0010(9) 0.0032(9)
N4 0.0081(11) 0.0148(10) 0.0167(11) 0.0017(9) 0.0019(9) 0.0022(9)
N50 0.055(2) 0.053(2) 0.058(2) -0.0141(18) 0.0210(18) -0.0031(18)
N51 0.041(2) 0.095(3) 0.074(3) 0.053(3) 0.009(2) 0.011(2)
N52 0.049(2) 0.0490(18) 0.0426(18) 0.0171(15) 0.0132(16) 0.0186(16)
N53 0.038(2) 0.061(2) 0.0450(19) -0.0004(16) 0.0152(16) 0.0079(17)
O1 0.0076(9) 0.0134(8) 0.0100(8) 0.0004(7) 0.0009(7) 0.0022(7)
O2 0.0097(9) 0.0134(8) 0.0126(8) 0.0030(7) 0.0036(7) 0.0040(7)
O3 0.0096(9) 0.0145(9) 0.0119(8) 0.0034(7) 0.0029(7) 0.0046(7)
O4 0.0075(10) 0.0124(9) 0.0128(9) 0.0006(8) 0.0006(7) 0.0018(8)
O5 0.0123(10) 0.0153(9) 0.0142(9) 0.0005(7) 0.0002(7) 0.0015(8)
O6 0.0137(10) 0.0161(9) 0.0150(9) 0.0033(7) 0.0040(7) 0.0033(8)
O7 0.0112(10) 0.0138(9) 0.0137(9) 0.0001(7) -0.0006(7) 0.0021(7)
O8 0.0100(10) 0.0156(9) 0.0133(9) 0.0000(7) -0.0016(7) 0.0027(7)
O9 0.0100(10) 0.0151(9) 0.0129(9) 0.0002(7) 0.0012(7) 0.0035(7)
O10 0.0092(9) 0.0145(9) 0.0140(9) 0.0003(7) -0.0003(7) 0.0029(7)
O11 0.0116(10) 0.0183(9) 0.0153(9) 0.0048(7) 0.0023(7) 0.0049(8)
O12 0.0093(9) 0.0158(9) 0.0162(9) 0.0036(7) 0.0027(7) 0.0036(7)
Co1 0.00864(19) 0.01106(17) 0.01067(17) -0.00001(13) 0.00010(13) 0.00200(14)
Co2 0.00693(18) 0.01227(17) 0.00993(17) 0.00044(13) 0.00088(13) 0.00186(14)
Co3 0.00696(18) 0.01165(17) 0.01072(17) 0.00080(13) -0.00012(13) 0.00221(14)
Co4 0.00671(18) 0.01211(17) 0.01055(17) 0.00082(13) 0.00081(13) 0.00256(14)
S1 0.0166(7) 0.0141(5) 0.0231(8) -0.0007(5) 0.0030(5) 0.0053(4)
O13 0.0268(17) 0.0140(13) 0.0262(18) 0.0000(11) 0.0009(13) 0.0034(12)
O14 0.0320(19) 0.0251(16) 0.0232(15) -0.0015(12) 0.0003(13) 0.0084(13)
O15 0.013(4) 0.031(5) 0.049(3) -0.013(3) -0.003(2) 0.008(3)
O13A 0.009(3) 0.010(3) 0.019(4) -0.007(3) -0.006(3) -0.005(3)
O14A 0.053(6) 0.023(4) 0.028(4) -0.006(3) -0.015(4) 0.023(4)
O15A 0.024(14) 0.035(14) 0.13(3) -0.036(17) 0.030(16) -0.002(9)

loop_
_atom_type_symbol
_atom_type_description
_atom_type_scat_dispersion_real
_atom_type_scat_dispersion_imag
_atom_type_scat_source
C C 0.0033 0.0016 'International Tables Vol C Tables 4.2.6.8 and 6.1.1.4'
N N 0.0061 0.0033 'International Tables Vol C Tables 4.2.6.8 and 6.1.1.4'
O O 0.0106 0.0060 'International Tables Vol C Tables 4.2.6.8 and 6.1.1.4'
S S 0.1246 0.1234 'International Tables Vol C Tables 4.2.6.8 and 6.1.1.4'
Co Co 0.3494 0.9721 'International Tables Vol C Tables 4.2.6.8 and 6.1.1.4'
H H 0.0000 0.0000 'International Tables Vol C Tables 4.2.6.8 and 6.1.1.4'

loop_
_geom_angle_atom_site_label_1
_geom_angle_atom_site_label_2
_geom_angle_atom_site_label_3
_geom_angle
O5 C1 O6 127.6(2)
O5 C1 C2 117.3(2)
O6 C1 C2 115.1(2)
C1 C2 H2A 109.5
C1 C2 H2B 109.5
H2A C2 H2B 109.5
C1 C2 H2C 109.5
H2A C2 H2C 109.5
H2B C2 H2C 109.5
O7 C3 O8 127.1(2)
O7 C3 C4 116.9(2)
O8 C3 C4 115.9(2)
C3 C4 H4A 109.5
C3 C4 H4B 109.5
H4A C4 H4B 109.5
C3 C4 H4C 109.5
H4A C4 H4C 109.5
H4B C4 H4C 109.5
O9 C5 O10 127.4(2)
O9 C5 C6 116.4(2)
O10 C5 C6 116.2(2)
C5 C6 H6A 109.5
C5 C6 H6B 109.5
H6A C6 H6B 109.5
C5 C6 H6C 109.5
H6A C6 H6C 109.5
H6B C6 H6C 109.5
O12 C7 O11 127.4(2)
O12 C7 C8 116.4(2)
O11 C7 C8 116.3(2)
C7 C8 H8A 109.5
C7 C8 H8B 109.5
H8A C8 H8B 109.5
C7 C8 H8C 109.5
H8A C8 H8C 109.5
H8B C8 H8C 109.5
N1 C9 C10 122.8(3)
N1 C9 H9 118.6
C10 C9 H9 118.6
C11 C10 C9 118.7(3)
C11 C10 H10 120.7
C9 C10 H10 120.7
C10 C11 C12 119.1(3)
C10 C11 H11 120.5
C12 C11 H11 120.5
C11 C12 C13 119.0(3)
C11 C12 H12 120.5
C13 C12 H12 120.5
N1 C13 C12 122.4(3)
N1 C13 H13 118.8
C12 C13 H13 118.8
N2 C14 C15 122.8(2)
N2 C14 H14 118.6
C15 C14 H14 118.6
C16 C15 C14 118.6(3)
C16 C15 H15 120.7
C14 C15 H15 120.7
C15 C16 C17 119.1(2)
C15 C16 H16 120.5
C17 C16 H16 120.5
C18 C17 C16 119.2(2)
C18 C17 H17 120.4
C16 C17 H17 120.4
N2 C18 C17 121.9(3)
N2 C18 H18 119.0
C17 C18 H18 119.0
N3 C19 C20 121.8(3)
N3 C19 H19 119.1
C20 C19 H19 119.1
C19 C20 C21 119.8(3)
C19 C20 H20 120.1
C21 C20 H20 120.1
C22 C21 C20 118.5(3)
C22 C21 H21 120.7
C20 C21 H21 120.7
C23 C22 C21 118.9(3)
C23 C22 H22 120.5
C21 C22 H22 120.5
N3 C23 C22 122.9(3)
N3 C23 H23 118.5
C22 C23 H23 118.5
N4 C24 C25 122.0(3)
N4 C24 H24 119.0
C25 C24 H24 119.0
C26 C25 C24 119.2(3)
C26 C25 H25 120.4
C24 C25 H25 120.4
C25 C26 C27 118.8(3)
C25 C26 H26 120.6
C27 C26 H26 120.6
C26 C27 C28 119.4(3)
C26 C27 H27 120.3
C28 C27 H27 120.3
N4 C28 C27 121.9(2)
N4 C28 H28 119.1
C27 C28 H28 119.1
C34 C29 C30 119.6(3)
C34 C29 S1A 120.8(3)
C30 C29 S1A 118.7(2)
C34 C29 S1 119.9(2)
C30 C29 S1 119.9(2)
C31 C30 C29 119.7(3)
C31 C30 H30 120.1
C29 C30 H30 120.1
C30 C31 C32 121.6(3)
C30 C31 H31 119.2
C32 C31 H31 119.2
C31 C32 C33 117.9(3)
C31 C32 C35 120.9(3)
C33 C32 C35 121.2(3)
C34 C33 C32 121.3(3)
C34 C33 H33 119.4
C32 C33 H33 119.4
C29 C34 C33 119.9(3)
C29 C34 H34 120.1
C33 C34 H34 120.1
C32 C35 H35A 109.5
C32 C35 H35B 109.5
H35A C35 H35B 109.5
C32 C35 H35C 109.5
H35A C35 H35C 109.5
H35B C35 H35C 109.5
N50 C50 C51 178.9(4)
C50 C51 H51A 109.5
C50 C51 H51B 109.5
H51A C51 H51B 109.5
C50 C51 H51C 109.5
H51A C51 H51C 109.5
H51B C51 H51C 109.5
N51 C52 C53 175.1(7)
C52 C53 H53A 109.5
C52 C53 H53B 109.5
H53A C53 H53B 109.5
C52 C53 H53C 109.5
H53A C53 H53C 109.5
H53B C53 H53C 109.5
N52 C54 C55 178.8(4)
C54 C55 H55A 109.5
C54 C55 H55B 109.5
H55A C55 H55B 109.5
C54 C55 H55C 109.5
H55A C55 H55C 109.5
H55B C55 H55C 109.5
N53 C56 C57 178.5(4)
C56 C57 H57A 109.5
C56 C57 H57B 109.5
H57A C57 H57B 109.5
C56 C57 H57C 109.5
H57A C57 H57C 109.5
H57B C57 H57C 109.5
C9 N1 C13 118.1(2)
C9 N1 Co1 121.45(18)
C13 N1 Co1 120.46(17)
C14 N2 C18 118.4(2)
C14 N2 Co2 118.96(17)
C18 N2 Co2 122.62(18)
C23 N3 C19 118.0(2)
C23 N3 Co3 119.73(17)
C19 N3 Co3 122.11(18)
C28 N4 C24 118.7(2)
C28 N4 Co4 121.04(18)
C24 N4 Co4 120.24(18)
Co1 O1 Co2 92.88(7)
Co1 O1 Co3 92.75(7)
Co2 O1 Co3 100.57(8)
Co4 O2 Co1 97.97(8)
Co4 O2 Co2 94.42(7)
Co1 O2 Co2 92.89(8)
Co4 O3 Co1 98.11(8)
Co4 O3 Co3 94.85(8)
Co1 O3 Co3 92.98(8)
Co2 O4 Co3 98.79(9)
Co2 O4 Co4 92.15(8)
Co3 O4 Co4 92.38(8)
Co2 O4 H1 121(4)
Co3 O4 H1 130(4)
Co4 O4 H1 112(4)
C1 O5 Co1 121.84(17)
C1 O6 Co2 122.93(16)
C3 O7 Co1 121.94(16)
C3 O8 Co3 123.47(16)
C5 O9 Co2 122.57(16)
C5 O10 Co4 123.35(17)
C7 O11 Co3 122.53(16)
C7 O12 Co4 123.71(17)
O3 Co1 O1 86.42(7)
O3 Co1 O2 81.68(7)
O1 Co1 O2 86.38(7)
O3 Co1 O7 91.35(7)
O1 Co1 O7 88.45(7)
O2 Co1 O7 171.57(7)
O3 Co1 O5 170.69(7)
O1 Co1 O5 88.97(7)
O2 Co1 O5 89.96(7)
O7 Co1 O5 96.62(7)
O3 Co1 N1 94.16(8)
O1 Co1 N1 179.29(8)
O2 Co1 N1 94.09(8)
O7 Co1 N1 91.13(8)
O5 Co1 N1 90.50(8)
O3 Co1 Co2 88.14(5)
O1 Co1 Co2 43.57(5)
O2 Co1 Co2 43.56(5)
O7 Co1 Co2 131.97(5)
O5 Co1 Co2 82.95(5)
N1 Co1 Co2 136.82(6)
O3 Co1 Co3 43.53(5)
O1 Co1 Co3 43.71(5)
O2 Co1 Co3 88.45(5)
O7 Co1 Co3 83.21(5)
O5 Co1 Co3 132.67(5)
N1 Co1 Co3 136.79(6)
Co2 Co1 Co3 64.213(12)
O3 Co1 Co4 40.81(5)
O1 Co1 Co4 84.44(5)
O2 Co1 Co4 40.89(5)
O7 Co1 Co4 131.88(5)
O5 Co1 Co4 130.63(5)
N1 Co1 Co4 96.26(7)
Co2 Co1 Co4 59.366(12)
Co3 Co1 Co4 59.539(12)
O2 Co2 O1 86.37(7)
O2 Co2 O4 86.10(8)
O1 Co2 O4 80.38(8)
O2 Co2 O6 88.12(7)
O1 Co2 O6 92.45(8)
O4 Co2 O6 171.05(8)
O2 Co2 O9 88.62(7)
O1 Co2 O9 170.25(7)
O4 Co2 O9 90.94(8)
O6 Co2 O9 95.75(7)
O2 Co2 N2 178.75(8)
O1 Co2 N2 93.47(8)
O4 Co2 N2 95.09(8)
O6 Co2 N2 90.65(8)
O9 Co2 N2 91.72(8)
O2 Co2 Co1 43.55(5)
O1 Co2 Co1 43.55(5)
O4 Co2 Co1 87.03(6)
O6 Co2 Co1 84.08(5)
O9 Co2 Co1 132.17(5)
N2 Co2 Co1 136.07(6)
O2 Co2 Co4 42.66(5)
O1 Co2 Co4 86.68(5)
O4 Co2 Co4 44.05(6)
O6 Co2 Co4 130.75(5)
O9 Co2 Co4 83.97(5)
N2 Co2 Co4 138.58(6)
Co1 Co2 Co4 62.217(12)
O2 Co2 Co3 83.47(5)
O1 Co2 Co3 39.79(5)
O4 Co2 Co3 40.65(6)
O6 Co2 Co3 131.77(6)
O9 Co2 Co3 131.23(5)
N2 Co2 Co3 97.20(6)
Co1 Co2 Co3 57.910(11)
Co4 Co2 Co3 58.424(12)
O3 Co3 O1 86.21(7)
O3 Co3 O4 85.71(8)
O1 Co3 O4 80.15(8)
O3 Co3 O8 88.20(7)
O1 Co3 O8 92.30(7)
O4 Co3 O8 170.58(8)
O3 Co3 O11 88.10(7)
O1 Co3 O11 169.68(7)
O4 Co3 O11 90.85(8)
O8 Co3 O11 96.12(8)
O3 Co3 N3 178.22(9)
O1 Co3 N3 92.70(8)
O4 Co3 N3 95.50(8)
O8 Co3 N3 90.44(8)
O11 Co3 N3 93.18(8)
O3 Co3 Co1 43.49(5)
O1 Co3 Co1 43.54(5)
O4 Co3 Co1 86.93(6)
O8 Co3 Co1 83.71(5)
O11 Co3 Co1 131.58(5)
N3 Co3 Co1 135.19(6)
O3 Co3 Co4 42.41(5)
O1 Co3 Co4 86.35(5)
O4 Co3 Co4 43.89(6)
O8 Co3 Co4 130.59(5)
O11 Co3 Co4 83.65(5)
N3 Co3 Co4 138.97(6)
Co1 Co3 Co4 62.106(12)
O3 Co3 Co2 83.12(5)
O1 Co3 Co2 39.65(5)
O4 Co3 Co2 40.56(6)
O8 Co3 Co2 131.45(5)
O11 Co3 Co2 130.98(5)
N3 Co3 Co2 96.94(6)
Co1 Co3 Co2 57.877(11)
Co4 Co3 Co2 58.164(11)
O3 Co4 O2 82.21(7)
O3 Co4 O4 85.88(8)
O2 Co4 O4 86.11(8)
O3 Co4 N4 94.20(8)
O2 Co4 N4 94.78(8)
O4 Co4 N4 179.11(9)
O3 Co4 O12 89.36(7)
O2 Co4 O12 170.03(8)
O4 Co4 O12 87.99(8)
N4 Co4 O12 91.12(8)
O3 Co4 O10 169.94(7)
O2 Co4 O10 89.15(7)
O4 Co4 O10 88.41(8)
N4 Co4 O10 91.64(8)
O12 Co4 O10 98.72(7)
O3 Co4 Co2 87.53(5)
O2 Co4 Co2 42.93(5)
O4 Co4 Co2 43.79(6)
N4 Co4 Co2 137.09(6)
O12 Co4 Co2 131.78(5)
O10 Co4 Co2 82.62(5)
O3 Co4 Co3 42.74(5)
O2 Co4 Co3 87.62(5)
O4 Co4 Co3 43.73(6)
N4 Co4 Co3 136.21(7)
O12 Co4 Co3 82.56(5)
O10 Co4 Co3 132.14(5)
Co2 Co4 Co3 63.412(12)
O3 Co4 Co1 41.08(5)
O2 Co4 Co1 41.14(5)
O4 Co4 Co1 83.87(6)
N4 Co4 Co1 96.77(6)
O12 Co4 Co1 130.12(5)
O10 Co4 Co1 129.99(5)
Co2 Co4 Co1 58.417(12)
Co3 Co4 Co1 58.355(12)
O15 S1 O14 111.9(7)
O15 S1 O13 116.0(7)
O14 S1 O13 110.84(18)
O15 S1 C29 107.6(7)
O14 S1 C29 106.42(16)
O13 S1 C29 103.29(16)
O14A S1A O15A 113.8(16)
O14A S1A O13A 112.8(5)
O15A S1A O13A 114.2(18)
O14A S1A C29 110.7(4)
O15A S1A C29 103.6(19)
O13A S1A C29 100.4(3)

loop_
_geom_bond_atom_site_label_1
_geom_bond_atom_site_label_2
_geom_bond_distance
C1 O5 1.262(3)
C1 O6 1.272(3)
C1 C2 1.512(4)
C2 H2A 0.9800
C2 H2B 0.9800
C2 H2C 0.9800
C3 O7 1.266(3)
C3 O8 1.276(3)
C3 C4 1.503(4)
C4 H4A 0.9800
C4 H4B 0.9800
C4 H4C 0.9800
C5 O9 1.268(3)
C5 O10 1.275(3)
C5 C6 1.500(4)
C6 H6A 0.9800
C6 H6B 0.9800
C6 H6C 0.9800
C7 O12 1.263(3)
C7 O11 1.276(3)
C7 C8 1.501(4)
C8 H8A 0.9800
C8 H8B 0.9800
C8 H8C 0.9800
C9 N1 1.338(3)
C9 C10 1.380(4)
C9 H9 0.9500
C10 C11 1.379(4)
C10 H10 0.9500
C11 C12 1.379(4)
C11 H11 0.9500
C12 C13 1.380(4)
C12 H12 0.9500
C13 N1 1.342(3)
C13 H13 0.9500
C14 N2 1.340(3)
C14 C15 1.382(4)
C14 H14 0.9500
C15 C16 1.378(4)
C15 H15 0.9500
C16 C17 1.387(4)
C16 H16 0.9500
C17 C18 1.380(4)
C17 H17 0.9500
C18 N2 1.347(3)
C18 H18 0.9500
C19 N3 1.347(3)
C19 C20 1.379(4)
C19 H19 0.9500
C20 C21 1.381(4)
C20 H20 0.9500
C21 C22 1.379(4)
C21 H21 0.9500
C22 C23 1.377(4)
C22 H22 0.9500
C23 N3 1.343(4)
C23 H23 0.9500
C24 N4 1.346(3)
C24 C25 1.382(4)
C24 H24 0.9500
C25 C26 1.373(4)
C25 H25 0.9500
C26 C27 1.380(4)
C26 H26 0.9500
C27 C28 1.382(4)
C27 H27 0.9500
C28 N4 1.335(3)
C28 H28 0.9500
C29 C34 1.382(4)
C29 C30 1.390(4)
C29 S1A 1.780(4)
C29 S1 1.791(3)
C30 C31 1.381(4)
C30 H30 0.9500
C31 C32 1.386(4)
C31 H31 0.9500
C32 C33 1.390(4)
C32 C35 1.503(4)
C33 C34 1.385(4)
C33 H33 0.9500
C34 H34 0.9500
C35 H35A 0.9800
C35 H35B 0.9800
C35 H35C 0.9800
C50 N50 1.134(4)
C50 C51 1.442(5)
C51 H51A 0.9800
C51 H51B 0.9800
C51 H51C 0.9800
C52 N51 1.103(6)
C52 C53 1.464(9)
C53 H53A 0.9800
C53 H53B 0.9800
C53 H53C 0.9800
C54 N52 1.127(4)
C54 C55 1.450(5)
C55 H55A 0.9800
C55 H55B 0.9800
C55 H55C 0.9800
C56 N53 1.139(4)
C56 C57 1.441(5)
C57 H57A 0.9800
C57 H57B 0.9800
C57 H57C 0.9800
N1 Co1 1.959(2)
N2 Co2 1.964(2)
N3 Co3 1.963(2)
N4 Co4 1.923(2)
O1 Co1 1.8669(16)
O1 Co2 1.8674(17)
O1 Co3 1.8729(17)
O2 Co4 1.8576(17)
O2 Co1 1.8670(17)
O2 Co2 1.8670(16)
O3 Co4 1.8551(17)
O3 Co1 1.8655(17)
O3 Co3 1.8670(16)
O4 Co2 1.8930(19)
O4 Co3 1.8965(19)
O4 Co4 1.9019(18)
O4 H1 0.65(4)
O5 Co1 1.9505(18)
O6 Co2 1.9020(17)
O7 Co1 1.9456(17)
O8 Co3 1.9009(17)
O9 Co2 1.9414(17)
O10 Co4 1.9550(17)
O11 Co3 1.9437(18)
O12 Co4 1.9511(17)
Co1 Co2 2.7061(5)
Co1 Co3 2.7071(5)
Co1 Co4 2.8104(5)
Co2 Co4 2.7333(5)
Co2 Co3 2.8771(5)
Co3 Co4 2.7410(5)
S1 O15 1.423(17)
S1 O14 1.461(3)
S1 O13 1.473(3)
S1A O14A 1.404(9)
S1A O15A 1.44(5)
S1A O13A 1.475(7)
